data_7005892
loop_
_publ_author_name
'Nimitsiriwat, Nonsee'
'Gibson, Vernon C.'
'Marshall, Edward L.'
'White, Andrew J. P.'
'Dale, Sophie H.'
'Elsegood, Mark R. J.'

_publ_section_title
;
 Tert-butylamidinate tin(ii) complexes: high activity, single-site
 initiators for the controlled production of polylactide.
;
_journal_issue 39
_journal_name_full 'Dalton transactions (Cambridge, England : 2003)'
_journal_page_first 4464
_journal_page_last 4471
_journal_paper_doi 10.1039/b706663e
_journal_year 2007
_chemical_formula_sum 'C29 H43 Cl N2 Sn'
_chemical_formula_weight 573.79
_chemical_name_systematic
;
?
;
_space_group_IT_number 14
_symmetry_cell_setting monoclinic
_symmetry_space_group_name_Hall '-P 2yn'
_symmetry_space_group_name_H-M 'P 1 21/n 1'
_atom_sites_solution_hydrogens geom
_atom_sites_solution_primary direct
_atom_sites_solution_secondary difmap
_audit_creation_method SHELXL-97
_cell_angle_alpha 90.00
_cell_angle_beta 90.911(2)
_cell_angle_gamma 90.00
_cell_formula_units_Z 4
_cell_length_a 9.5201(4)
_cell_length_b 16.9282(6)
_cell_length_c 17.8114(7)
_cell_measurement_reflns_used 15486
_cell_measurement_temperature 150(2)
_cell_measurement_theta_max 28.94
_cell_measurement_theta_min 2.40
_cell_volume 2870.09(19)
_computing_cell_refinement 'Bruker SAINT'
_computing_data_collection 'Bruker SMART'
_computing_data_reduction 'Bruker SAINT'
_computing_molecular_graphics 'Bruker SHELXTL'
_computing_publication_material 'Bruker SHELXTL and local programs'
_computing_structure_refinement 'Bruker SHELXTL'
_computing_structure_solution 'Bruker SHELXTL'
_diffrn_ambient_temperature 150(2)
_diffrn_measured_fraction_theta_full 0.999
_diffrn_measured_fraction_theta_max 0.915
_diffrn_measurement_device_type 'Bruker SMART 1000 CCD diffractometer'
_diffrn_measurement_method '\w rotation with narrow frames'
_diffrn_radiation_monochromator graphite
_diffrn_radiation_source 'sealed tube'
_diffrn_radiation_type MoK\a
_diffrn_radiation_wavelength 0.71073
_diffrn_reflns_av_R_equivalents 0.0165
_diffrn_reflns_av_sigmaI/netI 0.0160
_diffrn_reflns_limit_h_max 12
_diffrn_reflns_limit_h_min -12
_diffrn_reflns_limit_k_max 22
_diffrn_reflns_limit_k_min -22
_diffrn_reflns_limit_l_max 24
_diffrn_reflns_limit_l_min -23
_diffrn_reflns_number 25276
_diffrn_reflns_theta_full 26.00
_diffrn_reflns_theta_max 29.00
_diffrn_reflns_theta_min 1.66
_diffrn_standards_decay_% 0
_diffrn_standards_number 0
_exptl_absorpt_coefficient_mu 1.002
_exptl_absorpt_correction_T_max 0.873
_exptl_absorpt_correction_T_min 0.614
_exptl_absorpt_correction_type multi-scan
_exptl_absorpt_process_details 'SADABS v2.03, Sheldrick, G.M., (2000)'
_exptl_crystal_colour colourless
_exptl_crystal_density_diffrn 1.328
_exptl_crystal_density_method 'not measured'
_exptl_crystal_description block
_exptl_crystal_F_000 1192
_exptl_crystal_size_max 0.54
_exptl_crystal_size_mid 0.31
_exptl_crystal_size_min 0.14
_refine_diff_density_max 0.717
_refine_diff_density_min -0.617
_refine_diff_density_rms 0.058
_refine_ls_extinction_method none
_refine_ls_goodness_of_fit_ref 1.044
_refine_ls_hydrogen_treatment constr
_refine_ls_matrix_type full
_refine_ls_number_parameters 309
_refine_ls_number_reflns 6978
_refine_ls_number_restraints 0
_refine_ls_restrained_S_all 1.044
_refine_ls_R_factor_all 0.0303
_refine_ls_R_factor_gt 0.0237
_refine_ls_shift/su_max 0.002
_refine_ls_shift/su_mean 0.000
_refine_ls_structure_factor_coef Fsqd
_refine_ls_weighting_details 'calc w=1/[\s^2^(Fo^2^)+(0.0214P)^2^+2.0266P] where P=(Fo^2^+2Fc^2^)/3'
_refine_ls_weighting_scheme calc
_refine_ls_wR_factor_gt 0.0541
_refine_ls_wR_factor_ref 0.0583
_reflns_number_gt 6069
_reflns_number_total 6978
_reflns_threshold_expression I>2\s(I)
_cod_data_source_file b706663e.txt
_cod_data_source_block 2
_cod_original_sg_symbol_H-M P2(1)/n
_cod_database_code 7005892

loop_
_symmetry_equiv_pos_as_xyz
'x, y, z'
'-x+1/2, y+1/2, -z+1/2'
'-x, -y, -z'
'x-1/2, -y-1/2, z-1/2'

loop_
_atom_site_label
_atom_site_type_symbol
_atom_site_fract_x
_atom_site_fract_y
_atom_site_fract_z
_atom_site_U_iso_or_equiv
_atom_site_adp_type
_atom_site_occupancy
_atom_site_symmetry_multiplicity
_atom_site_calc_flag
_atom_site_refinement_flags
_atom_site_disorder_assembly
_atom_site_disorder_group
Sn1 Sn 0.706559(12) 0.696834(7) 0.224507(7) 0.03042(4) Uani 1 1 d . . .
Cl1 Cl 0.62710(7) 0.71214(3) 0.09511(3) 0.05365(15) Uani 1 1 d . . .
N1 N 0.51213(13) 0.63981(7) 0.26226(7) 0.0203(2) Uani 1 1 d . . .
N2 N 0.68706(13) 0.56672(8) 0.22501(7) 0.0223(3) Uani 1 1 d . . .
C1 C 0.55819(15) 0.56548(9) 0.25380(8) 0.0189(3) Uani 1 1 d . . .
C2 C 0.46933(16) 0.49066(9) 0.26620(9) 0.0226(3) Uani 1 1 d . . .
C3 C 0.3912(3) 0.47520(15) 0.19182(13) 0.0567(7) Uani 1 1 d . . .
H3A H 0.3340 0.4274 0.1963 0.085 Uiso 1 1 calc R . .
H3B H 0.4594 0.4681 0.1517 0.085 Uiso 1 1 calc R . .
H3C H 0.3303 0.5203 0.1798 0.085 Uiso 1 1 calc R . .
C4 C 0.5561(2) 0.41745(11) 0.28544(16) 0.0505(6) Uani 1 1 d . . .
H4A H 0.6120 0.4273 0.3312 0.076 Uiso 1 1 calc R . .
H4B H 0.6189 0.4055 0.2439 0.076 Uiso 1 1 calc R . .
H4C H 0.4932 0.3725 0.2936 0.076 Uiso 1 1 calc R . .
C5 C 0.3605(2) 0.49983(12) 0.32726(13) 0.0501(6) Uani 1 1 d . . .
H5A H 0.2949 0.5422 0.3134 0.075 Uiso 1 1 calc R . .
H5B H 0.4078 0.5130 0.3749 0.075 Uiso 1 1 calc R . .
H5C H 0.3087 0.4502 0.3328 0.075 Uiso 1 1 calc R . .
C6 C 0.39610(16) 0.67184(9) 0.30195(9) 0.0217(3) Uani 1 1 d . . .
C7 C 0.27648(16) 0.69801(9) 0.26197(9) 0.0235(3) Uani 1 1 d . . .
C8 C 0.17191(18) 0.73723(10) 0.30173(11) 0.0310(4) Uani 1 1 d . . .
H8 H 0.0903 0.7553 0.2756 0.037 Uiso 1 1 calc R . .
C9 C 0.1844(2) 0.75029(11) 0.37804(11) 0.0370(4) Uani 1 1 d . . .
H9 H 0.1123 0.7774 0.4038 0.044 Uiso 1 1 calc R . .
C10 C 0.3019(2) 0.72384(11) 0.41691(10) 0.0360(4) Uani 1 1 d . . .
H10 H 0.3095 0.7325 0.4695 0.043 Uiso 1 1 calc R . .
C11 C 0.40955(19) 0.68459(9) 0.38013(9) 0.0278(3) Uani 1 1 d . . .
C12 C 0.26026(17) 0.68663(10) 0.17783(9) 0.0274(3) Uani 1 1 d . . .
H12 H 0.3373 0.6508 0.1613 0.033 Uiso 1 1 calc R . .
C13 C 0.2778(2) 0.76574(12) 0.13714(11) 0.0430(5) Uani 1 1 d . . .
H13A H 0.1999 0.8009 0.1498 0.065 Uiso 1 1 calc R . .
H13B H 0.2778 0.7568 0.0828 0.065 Uiso 1 1 calc R . .
H13C H 0.3669 0.7901 0.1528 0.065 Uiso 1 1 calc R . .
C14 C 0.1198(2) 0.64775(15) 0.15597(13) 0.0502(6) Uani 1 1 d . . .
H14A H 0.1092 0.5983 0.1839 0.075 Uiso 1 1 calc R . .
H14B H 0.1180 0.6366 0.1020 0.075 Uiso 1 1 calc R . .
H14C H 0.0425 0.6836 0.1680 0.075 Uiso 1 1 calc R . .
C15 C 0.5394(2) 0.65778(11) 0.42384(10) 0.0362(4) Uani 1 1 d . . .
H15 H 0.5863 0.6159 0.3936 0.043 Uiso 1 1 calc R . .
C16 C 0.6440(2) 0.72609(14) 0.43374(12) 0.0470(5) Uani 1 1 d . . .
H16A H 0.6633 0.7496 0.3847 0.071 Uiso 1 1 calc R . .
H16B H 0.7318 0.7061 0.4561 0.071 Uiso 1 1 calc R . .
H16C H 0.6040 0.7662 0.4667 0.071 Uiso 1 1 calc R . .
C17 C 0.5059(3) 0.62198(14) 0.50056(12) 0.0534(6) Uani 1 1 d . . .
H17A H 0.5920 0.6004 0.5234 0.080 Uiso 1 1 calc R . .
H17B H 0.4367 0.5796 0.4941 0.080 Uiso 1 1 calc R . .
H17C H 0.4677 0.6630 0.5332 0.080 Uiso 1 1 calc R . .
C18 C 0.78803(16) 0.50560(9) 0.21309(9) 0.0241(3) Uani 1 1 d . . .
C19 C 0.80915(17) 0.47660(10) 0.14014(10) 0.0275(3) Uani 1 1 d . . .
C20 C 0.91901(18) 0.42320(11) 0.12931(11) 0.0341(4) Uani 1 1 d . . .
H20 H 0.9354 0.4036 0.0803 0.041 Uiso 1 1 calc R . .
C21 C 1.00428(18) 0.39826(11) 0.18809(12) 0.0384(4) Uani 1 1 d . . .
H21 H 1.0777 0.3615 0.1796 0.046 Uiso 1 1 calc R . .
C22 C 0.98197(18) 0.42724(11) 0.25933(12) 0.0352(4) Uani 1 1 d . . .
H22 H 1.0409 0.4098 0.2996 0.042 Uiso 1 1 calc R . .
C23 C 0.87540(17) 0.48135(10) 0.27383(10) 0.0279(3) Uani 1 1 d . . .
C24 C 0.71779(18) 0.50057(11) 0.07314(10) 0.0308(4) Uani 1 1 d . . .
H24 H 0.6406 0.5351 0.0918 0.037 Uiso 1 1 calc R . .
C25 C 0.8013(2) 0.54778(14) 0.01579(12) 0.0462(5) Uani 1 1 d . . .
H25A H 0.8456 0.5933 0.0406 0.069 Uiso 1 1 calc R . .
H25B H 0.7379 0.5663 -0.0244 0.069 Uiso 1 1 calc R . .
H25C H 0.8740 0.5140 -0.0056 0.069 Uiso 1 1 calc R . .
C26 C 0.6503(2) 0.42799(13) 0.03497(13) 0.0474(5) Uani 1 1 d . . .
H26A H 0.7238 0.3951 0.0131 0.071 Uiso 1 1 calc R . .
H26B H 0.5850 0.4455 -0.0048 0.071 Uiso 1 1 calc R . .
H26C H 0.5991 0.3972 0.0723 0.071 Uiso 1 1 calc R . .
C27 C 0.85791(19) 0.51313(11) 0.35275(10) 0.0329(4) Uani 1 1 d . . .
H27 H 0.7591 0.5325 0.3568 0.039 Uiso 1 1 calc R . .
C28 C 0.9556(2) 0.58371(13) 0.36690(13) 0.0453(5) Uani 1 1 d . . .
H28A H 1.0535 0.5667 0.3627 0.068 Uiso 1 1 calc R . .
H28B H 0.9402 0.6046 0.4174 0.068 Uiso 1 1 calc R . .
H28C H 0.9356 0.6250 0.3297 0.068 Uiso 1 1 calc R . .
C29 C 0.8813(3) 0.45046(14) 0.41414(12) 0.0485(5) Uani 1 1 d . . .
H29A H 0.8249 0.4035 0.4023 0.073 Uiso 1 1 calc R . .
H29B H 0.8530 0.4719 0.4627 0.073 Uiso 1 1 calc R . .
H29C H 0.9809 0.4360 0.4166 0.073 Uiso 1 1 calc R . .

loop_
_atom_site_aniso_label
_atom_site_aniso_U_11
_atom_site_aniso_U_22
_atom_site_aniso_U_33
_atom_site_aniso_U_23
_atom_site_aniso_U_13
_atom_site_aniso_U_12
Sn1 0.02691(6) 0.02209(6) 0.04246(8) 0.00298(5) 0.00597(5) -0.00473(4)
Cl1 0.0778(4) 0.0473(3) 0.0364(3) 0.0179(2) 0.0186(3) 0.0145(3)
N1 0.0212(6) 0.0191(6) 0.0206(6) 0.0007(5) 0.0005(5) -0.0001(5)
N2 0.0206(6) 0.0207(6) 0.0257(7) 0.0013(5) 0.0013(5) 0.0003(5)
C1 0.0205(7) 0.0197(7) 0.0163(7) 0.0013(5) -0.0025(5) -0.0006(5)
C2 0.0223(7) 0.0195(7) 0.0262(8) 0.0010(6) 0.0014(6) -0.0015(6)
C3 0.0709(16) 0.0546(14) 0.0441(12) 0.0101(10) -0.0206(11) -0.0394(12)
C4 0.0291(9) 0.0228(9) 0.0996(19) 0.0168(10) 0.0043(10) -0.0018(7)
C5 0.0601(13) 0.0258(9) 0.0655(14) -0.0032(9) 0.0374(11) -0.0111(9)
C6 0.0271(8) 0.0164(7) 0.0216(7) 0.0003(6) 0.0035(6) -0.0003(6)
C7 0.0245(8) 0.0184(7) 0.0275(8) 0.0006(6) 0.0022(6) 0.0004(6)
C8 0.0288(8) 0.0237(8) 0.0406(10) -0.0004(7) 0.0061(7) 0.0034(6)
C9 0.0433(10) 0.0279(9) 0.0404(10) -0.0049(8) 0.0187(8) 0.0040(8)
C10 0.0545(12) 0.0285(9) 0.0253(9) -0.0041(7) 0.0112(8) 0.0007(8)
C11 0.0394(9) 0.0217(8) 0.0223(8) -0.0001(6) 0.0021(7) 0.0000(7)
C12 0.0251(8) 0.0298(9) 0.0272(8) -0.0028(6) -0.0041(6) 0.0049(6)
C13 0.0610(13) 0.0374(11) 0.0305(10) 0.0048(8) -0.0049(9) 0.0147(9)
C14 0.0285(10) 0.0693(15) 0.0525(13) -0.0215(11) -0.0061(9) -0.0016(10)
C15 0.0543(12) 0.0323(9) 0.0217(8) -0.0019(7) -0.0077(8) 0.0055(8)
C16 0.0560(13) 0.0530(13) 0.0317(10) -0.0007(9) -0.0135(9) -0.0047(10)
C17 0.0885(18) 0.0423(12) 0.0291(10) 0.0072(9) -0.0114(11) -0.0009(11)
C18 0.0174(7) 0.0218(7) 0.0332(9) 0.0010(6) 0.0017(6) 0.0000(6)
C19 0.0211(7) 0.0267(8) 0.0348(9) 0.0001(7) 0.0035(6) 0.0002(6)
C20 0.0263(8) 0.0331(9) 0.0430(10) -0.0056(8) 0.0064(7) 0.0030(7)
C21 0.0235(8) 0.0321(10) 0.0596(13) -0.0044(9) 0.0011(8) 0.0071(7)
C22 0.0230(8) 0.0335(10) 0.0488(11) 0.0028(8) -0.0078(8) 0.0031(7)
C23 0.0207(7) 0.0260(8) 0.0370(9) 0.0028(7) -0.0025(6) -0.0015(6)
C24 0.0268(8) 0.0361(9) 0.0297(9) -0.0030(7) 0.0035(7) 0.0060(7)
C25 0.0410(11) 0.0609(14) 0.0371(11) 0.0075(10) 0.0097(9) 0.0093(10)
C26 0.0401(11) 0.0500(13) 0.0519(13) -0.0180(10) -0.0091(9) 0.0076(9)
C27 0.0275(8) 0.0344(9) 0.0364(10) 0.0024(7) -0.0074(7) 0.0018(7)
C28 0.0442(11) 0.0408(11) 0.0505(12) -0.0059(9) -0.0116(9) -0.0051(9)
C29 0.0567(13) 0.0486(13) 0.0400(11) 0.0087(9) -0.0120(10) 0.0019(10)

loop_
_atom_type_symbol
_atom_type_description
_atom_type_scat_dispersion_real
_atom_type_scat_dispersion_imag
_atom_type_scat_source
C C 0.0033 0.0016 'International Tables Vol C Tables 4.2.6.8 and 6.1.1.4'
H H 0.0000 0.0000 'International Tables Vol C Tables 4.2.6.8 and 6.1.1.4'
N N 0.0061 0.0033 'International Tables Vol C Tables 4.2.6.8 and 6.1.1.4'
Cl Cl 0.1484 0.1585 'International Tables Vol C Tables 4.2.6.8 and 6.1.1.4'
Sn Sn -0.6537 1.4246 'International Tables Vol C Tables 4.2.6.8 and 6.1.1.4'

loop_
_geom_angle_atom_site_label_1
_geom_angle_atom_site_label_2
_geom_angle_atom_site_label_3
_geom_angle
_geom_angle_site_symmetry_1
_geom_angle_site_symmetry_3
_geom_angle_publ_flag
N1 Sn1 N2 59.40(5) . . ?
N1 Sn1 Cl1 94.93(4) . . ?
N2 Sn1 Cl1 94.89(4) . . ?
C1 N1 C6 131.95(13) . . ?
C1 N1 Sn1 95.68(9) . . ?
C6 N1 Sn1 130.19(10) . . ?
C1 N2 C18 131.93(13) . . ?
C1 N2 Sn1 95.44(9) . . ?
C18 N2 Sn1 131.57(10) . . ?
N2 C1 N1 109.37(13) . . ?
N2 C1 C2 125.23(13) . . ?
N1 C1 C2 125.00(13) . . ?
C5 C2 C4 107.15(16) . . ?
C5 C2 C3 107.99(17) . . ?
C4 C2 C3 108.02(18) . . ?
C5 C2 C1 113.59(14) . . ?
C4 C2 C1 113.78(13) . . ?
C3 C2 C1 106.05(13) . . ?
C7 C6 C11 120.75(15) . . ?
C7 C6 N1 119.73(13) . . ?
C11 C6 N1 119.16(14) . . ?
C8 C7 C6 118.09(15) . . ?
C8 C7 C12 119.91(15) . . ?
C6 C7 C12 121.98(14) . . ?
C9 C8 C7 121.59(17) . . ?
C8 C9 C10 119.88(16) . . ?
C9 C10 C11 120.99(17) . . ?
C10 C11 C6 118.70(16) . . ?
C10 C11 C15 120.00(16) . . ?
C6 C11 C15 121.29(15) . . ?
C7 C12 C13 110.25(14) . . ?
C7 C12 C14 112.32(15) . . ?
C13 C12 C14 110.83(17) . . ?
C11 C15 C17 113.29(18) . . ?
C11 C15 C16 110.80(16) . . ?
C17 C15 C16 109.84(16) . . ?
C19 C18 C23 120.94(15) . . ?
C19 C18 N2 119.73(14) . . ?
C23 C18 N2 118.99(15) . . ?
C20 C19 C18 118.13(16) . . ?
C20 C19 C24 118.95(16) . . ?
C18 C19 C24 122.92(14) . . ?
C21 C20 C19 121.68(18) . . ?
C22 C21 C20 119.43(17) . . ?
C21 C22 C23 121.81(17) . . ?
C22 C23 C18 118.01(17) . . ?
C22 C23 C27 119.72(16) . . ?
C18 C23 C27 122.26(15) . . ?
C19 C24 C25 111.50(15) . . ?
C19 C24 C26 111.29(16) . . ?
C25 C24 C26 109.86(17) . . ?
C23 C27 C28 110.71(16) . . ?
C23 C27 C29 113.43(16) . . ?
C28 C27 C29 109.90(16) . . ?

loop_
_geom_bond_atom_site_label_1
_geom_bond_atom_site_label_2
_geom_bond_distance
_geom_bond_site_symmetry_2
_geom_bond_publ_flag
Sn1 N1 2.2022(13) . ?
Sn1 N2 2.2104(13) . ?
Sn1 Cl1 2.4282(6) . ?
N1 C1 1.3418(19) . ?
N1 C6 1.4279(19) . ?
N2 C1 1.3374(19) . ?
N2 C18 1.430(2) . ?
C1 C2 1.541(2) . ?
C2 C5 1.522(2) . ?
C2 C4 1.525(2) . ?
C2 C3 1.532(3) . ?
C6 C7 1.405(2) . ?
C6 C11 1.413(2) . ?
C7 C8 1.398(2) . ?
C7 C12 1.516(2) . ?
C8 C9 1.380(3) . ?
C9 C10 1.381(3) . ?
C10 C11 1.394(2) . ?
C11 C15 1.520(3) . ?
C12 C13 1.533(3) . ?
C12 C14 1.535(3) . ?
C15 C17 1.533(3) . ?
C15 C16 1.535(3) . ?
C18 C19 1.406(2) . ?
C18 C23 1.415(2) . ?
C19 C20 1.398(2) . ?
C19 C24 1.521(2) . ?
C20 C21 1.381(3) . ?
C21 C22 1.380(3) . ?
C22 C23 1.394(2) . ?
C23 C27 1.517(3) . ?
C24 C25 1.530(3) . ?
C24 C26 1.540(3) . ?
C27 C28 1.533(3) . ?
C27 C29 1.537(3) . ?

loop_
_geom_torsion_atom_site_label_1
_geom_torsion_atom_site_label_2
_geom_torsion_atom_site_label_3
_geom_torsion_atom_site_label_4
_geom_torsion
_geom_torsion_site_symmetry_1
_geom_torsion_site_symmetry_2
_geom_torsion_site_symmetry_3
_geom_torsion_site_symmetry_4
_geom_torsion_publ_flag
N2 Sn1 N1 C1 2.00(8) . . . . ?
Cl1 Sn1 N1 C1 94.77(8) . . . . ?
N2 Sn1 N1 C6 166.45(15) . . . . ?
Cl1 Sn1 N1 C6 -100.77(13) . . . . ?
N1 Sn1 N2 C1 -2.00(8) . . . . ?
Cl1 Sn1 N2 C1 -94.84(9) . . . . ?
N1 Sn1 N2 C18 -171.02(15) . . . . ?
Cl1 Sn1 N2 C18 96.14(13) . . . . ?
C18 N2 C1 N1 171.96(15) . . . . ?
Sn1 N2 C1 N1 3.00(12) . . . . ?
C18 N2 C1 C2 -15.0(3) . . . . ?
Sn1 N2 C1 C2 176.09(12) . . . . ?
C6 N1 C1 N2 -167.04(15) . . . . ?
Sn1 N1 C1 N2 -3.01(12) . . . . ?
C6 N1 C1 C2 19.9(2) . . . . ?
Sn1 N1 C1 C2 -176.12(12) . . . . ?
N2 C1 C2 C5 155.41(17) . . . . ?
N1 C1 C2 C5 -32.5(2) . . . . ?
N2 C1 C2 C4 32.5(2) . . . . ?
N1 C1 C2 C4 -155.51(17) . . . . ?
N2 C1 C2 C3 -86.1(2) . . . . ?
N1 C1 C2 C3 85.9(2) . . . . ?
C1 N1 C6 C7 -105.35(19) . . . . ?
Sn1 N1 C6 C7 95.66(16) . . . . ?
C1 N1 C6 C11 81.5(2) . . . . ?
Sn1 N1 C6 C11 -77.54(17) . . . . ?
C11 C6 C7 C8 0.3(2) . . . . ?
N1 C6 C7 C8 -172.79(14) . . . . ?
C11 C6 C7 C12 178.79(15) . . . . ?
N1 C6 C7 C12 5.7(2) . . . . ?
C6 C7 C8 C9 0.0(2) . . . . ?
C12 C7 C8 C9 -178.51(16) . . . . ?
C7 C8 C9 C10 -0.5(3) . . . . ?
C8 C9 C10 C11 0.6(3) . . . . ?
C9 C10 C11 C6 -0.3(3) . . . . ?
C9 C10 C11 C15 178.53(17) . . . . ?
C7 C6 C11 C10 -0.1(2) . . . . ?
N1 C6 C11 C10 172.99(15) . . . . ?
C7 C6 C11 C15 -178.99(15) . . . . ?
N1 C6 C11 C15 -5.9(2) . . . . ?
C8 C7 C12 C13 71.1(2) . . . . ?
C6 C7 C12 C13 -107.41(18) . . . . ?
C8 C7 C12 C14 -53.1(2) . . . . ?
C6 C7 C12 C14 128.45(17) . . . . ?
C10 C11 C15 C17 41.8(2) . . . . ?
C6 C11 C15 C17 -139.39(17) . . . . ?
C10 C11 C15 C16 -82.2(2) . . . . ?
C6 C11 C15 C16 96.64(19) . . . . ?
C1 N2 C18 C19 104.6(2) . . . . ?
Sn1 N2 C18 C19 -90.15(17) . . . . ?
C1 N2 C18 C23 -82.1(2) . . . . ?
Sn1 N2 C18 C23 83.18(18) . . . . ?
C23 C18 C19 C20 -0.1(2) . . . . ?
N2 C18 C19 C20 173.14(15) . . . . ?
C23 C18 C19 C24 179.73(15) . . . . ?
N2 C18 C19 C24 -7.1(2) . . . . ?
C18 C19 C20 C21 0.8(3) . . . . ?
C24 C19 C20 C21 -179.02(17) . . . . ?
C19 C20 C21 C22 -0.7(3) . . . . ?
C20 C21 C22 C23 -0.1(3) . . . . ?
C21 C22 C23 C18 0.8(3) . . . . ?
C21 C22 C23 C27 -178.28(17) . . . . ?
C19 C18 C23 C22 -0.7(2) . . . . ?
N2 C18 C23 C22 -173.93(15) . . . . ?
C19 C18 C23 C27 178.34(15) . . . . ?
N2 C18 C23 C27 5.1(2) . . . . ?
C20 C19 C24 C25 -66.1(2) . . . . ?
C18 C19 C24 C25 114.10(19) . . . . ?
C20 C19 C24 C26 56.9(2) . . . . ?
C18 C19 C24 C26 -122.84(18) . . . . ?
C22 C23 C27 C28 84.8(2) . . . . ?
C18 C23 C27 C28 -94.25(19) . . . . ?
C22 C23 C27 C29 -39.3(2) . . . . ?
C18 C23 C27 C29 141.66(17) . . . . ?
